data_4112909
loop_
_publ_author_name
'Kenneth Hanson'
'Nathalie Calin'
'Daniel Bugaris'
'Michael Scancella'
'Slavi C. Sevov'

_publ_section_title
;
 Reversible Repositioning of Zinc Atoms within Single Crystals of a Zinc
 Polycarboxylate with an Open-Framework Structure
;
_journal_name_full 'Journal of the American Chemical Society'
_journal_page_first 10502
_journal_page_last 10503
_journal_paper_doi 10.1021/ja0474190
_journal_volume 126
_journal_year 2004
_chemical_formula_sum 'C8 H6 Co2 O10'
_chemical_formula_weight 379.99
_chemical_name_systematic
; 
Co2[C4H4O(COO)4](H2O)
;
_space_group_IT_number 205
_symmetry_cell_setting cubic
_symmetry_space_group_name_Hall '-P 2ac 2ab 3'
_symmetry_space_group_name_H-M 'P a -3'
_atom_sites_solution_hydrogens geom
_atom_sites_solution_primary direct
_atom_sites_solution_secondary difmap
_audit_creation_method SHELXL-97
_cell_angle_alpha 90.00
_cell_angle_beta 90.00
_cell_angle_gamma 90.00
_cell_formula_units_Z 24
_cell_length_a 20.3290(10)
_cell_length_b 20.3290(10)
_cell_length_c 20.3290(10)
_cell_measurement_temperature 293(2)
_cell_volume 8401.3(7)
_computing_cell_refinement CAD4_(Enraf-Nonius,_1977
_computing_data_collection CAD4_(Enraf-Nonius,_1977
_computing_data_reduction SDS_Package_(Enraf-Nonius,_1985
_computing_molecular_graphics 'SHELXTL (Siemens, 1994)'
_computing_publication_material 'SHELXTL (Siemens, 1994)'
_computing_structure_refinement 'SHELXL-97 (Sheldrick, 1997)'
_computing_structure_solution 'SHELXS-97 (Sheldrick, 1990)'
_diffrn_ambient_temperature 293(2)
_diffrn_measured_fraction_theta_full 1.000
_diffrn_measured_fraction_theta_max 1.000
_diffrn_measurement_device_type Enraf_Nonius_CAD4
_diffrn_measurement_method omega-2theta
_diffrn_radiation_monochromator graphite
_diffrn_radiation_source 'fine-focus sealed tube'
_diffrn_radiation_type MoK\a
_diffrn_radiation_wavelength 0.71073
_diffrn_reflns_av_R_equivalents 0.1062
_diffrn_reflns_av_sigmaI/netI 0.1694
_diffrn_reflns_limit_h_max 24
_diffrn_reflns_limit_h_min 0
_diffrn_reflns_limit_k_max 19
_diffrn_reflns_limit_k_min 0
_diffrn_reflns_limit_l_max 0
_diffrn_reflns_limit_l_min -24
_diffrn_reflns_number 4034
_diffrn_reflns_theta_full 24.92
_diffrn_reflns_theta_max 24.92
_diffrn_reflns_theta_min 2.00
_diffrn_standards_interval_count 200
_diffrn_standards_interval_time 120
_diffrn_standards_number 3
_exptl_absorpt_coefficient_mu 2.411
_exptl_absorpt_correction_type none
_exptl_crystal_colour blue-purple
_exptl_crystal_density_diffrn 1.803
_exptl_crystal_description cuboctahedron
_exptl_crystal_F_000 4512
_exptl_crystal_size_max 0.18
_exptl_crystal_size_mid 0.15
_exptl_crystal_size_min 0.12
_refine_diff_density_max 0.975
_refine_diff_density_min -0.646
_refine_diff_density_rms 0.162
_refine_ls_extinction_method none
_refine_ls_goodness_of_fit_ref 1.004
_refine_ls_hydrogen_treatment mixed
_refine_ls_matrix_type full
_refine_ls_number_parameters 176
_refine_ls_number_reflns 2453
_refine_ls_number_restraints 0
_refine_ls_restrained_S_all 1.004
_refine_ls_R_factor_all 0.1514
_refine_ls_R_factor_gt 0.0695
_refine_ls_shift/su_max 0.001
_refine_ls_shift/su_mean 0.000
_refine_ls_structure_factor_coef Fsqd
_refine_ls_weighting_details 'calc w=1/[\s^2^(Fo^2^)+(0.0701P)^2^+0.0000P] where P=(Fo^2^+2Fc^2^)/3'
_refine_ls_weighting_scheme calc
_refine_ls_wR_factor_gt 0.1432
_refine_ls_wR_factor_ref 0.1773
_reflns_number_gt 1334
_reflns_number_total 2453
_reflns_threshold_expression >2sigma(I)
_cod_data_source_file ja0474190si20040503_090234_3.cif
_cod_data_source_block compound_1_heated_at_170_C/vacuum
_cod_database_code 4112909

loop_
_symmetry_equiv_pos_as_xyz
'x, y, z'
'-x+1/2, -y, z+1/2'
'-x, y+1/2, -z+1/2'
'x+1/2, -y+1/2, -z'
'z, x, y'
'z+1/2, -x+1/2, -y'
'-z+1/2, -x, y+1/2'
'-z, x+1/2, -y+1/2'
'y, z, x'
'-y, z+1/2, -x+1/2'
'y+1/2, -z+1/2, -x'
'-y+1/2, -z, x+1/2'
'-x, -y, -z'
'x-1/2, y, -z-1/2'
'x, -y-1/2, z-1/2'
'-x-1/2, y-1/2, z'
'-z, -x, -y'
'-z-1/2, x-1/2, y'
'z-1/2, x, -y-1/2'
'z, -x-1/2, y-1/2'
'-y, -z, -x'
'y, -z-1/2, x-1/2'
'-y-1/2, z-1/2, x'
'y-1/2, z, -x-1/2'

loop_
_atom_site_label
_atom_site_type_symbol
_atom_site_fract_x
_atom_site_fract_y
_atom_site_fract_z
_atom_site_U_iso_or_equiv
_atom_site_adp_type
_atom_site_occupancy
_atom_site_symmetry_multiplicity
_atom_site_calc_flag
_atom_site_refinement_flags
Co1 Co 0.15943(7) 0.39790(6) 0.14274(6) 0.0165(4) Uani 1 1 d .
Co2 Co 0.06303(7) 0.27264(7) 0.49353(7) 0.0201(4) Uani 1 1 d .
O1 O 0.1254(3) 0.3313(3) 0.2187(3) 0.0148(15) Uani 1 1 d .
C1 C 0.0891(5) 0.3680(5) 0.2667(4) 0.013(2) Uani 1 1 d .
H1 H 0.1193 0.3801 0.3022 0.015 Uiso 1 1 calc R
C10 C 0.0595(5) 0.4312(5) 0.2386(5) 0.023(2) Uani 1 1 d .
O11 O 0.0776(3) 0.4486(3) 0.1823(3) 0.0224(18) Uani 1 1 d .
O12 O 0.0206(4) 0.4610(4) 0.2752(4) 0.032(2) Uani 1 1 d .
C2 C 0.0390(5) 0.3183(5) 0.2943(5) 0.016(2) Uani 1 1 d .
H2 H -0.0006 0.3406 0.3104 0.019 Uiso 1 1 calc R
C20 C 0.0722(5) 0.2793(5) 0.3492(5) 0.020(2) Uani 1 1 d .
O21 O 0.0689(4) 0.3075(4) 0.4046(3) 0.037(2) Uani 1 1 d .
O22 O 0.0994(3) 0.2275(3) 0.3371(3) 0.0219(17) Uani 1 1 d .
C3 C 0.0237(4) 0.2765(4) 0.2324(4) 0.010(2) Uiso 1 1 d .
H3 H -0.0089 0.3012 0.2069 0.012 Uiso 1 1 calc R
C30 C -0.0067(5) 0.2096(5) 0.2473(5) 0.018(2) Uani 1 1 d .
O31 O -0.0527(4) 0.2104(3) 0.2875(4) 0.0275(19) Uani 1 1 d .
O32 O 0.0167(4) 0.1590(3) 0.2197(4) 0.0281(18) Uani 1 1 d .
C4 C 0.0867(5) 0.2774(5) 0.1929(5) 0.015(2) Uani 1 1 d .
H4 H 0.1104 0.2360 0.1999 0.018 Uiso 1 1 calc R
C40 C 0.0741(5) 0.2864(5) 0.1195(5) 0.016(2) Uani 1 1 d .
O41 O 0.0473(4) 0.2400(4) 0.0896(3) 0.0313(19) Uani 1 1 d .
O42 O 0.0915(3) 0.3404(4) 0.0926(3) 0.0232(16) Uani 1 1 d .
OW1 O 0.1689(3) 0.4672(3) 0.0666(3) 0.0212(16) Uani 1 1 d .
HW1A H 0.1422 0.5057 0.0757 0.025 Uiso 1 1 calc R
HW1B H 0.1550 0.4484 0.0251 0.025 Uiso 1 1 calc R

loop_
_atom_site_aniso_label
_atom_site_aniso_U_11
_atom_site_aniso_U_22
_atom_site_aniso_U_33
_atom_site_aniso_U_23
_atom_site_aniso_U_13
_atom_site_aniso_U_12
Co1 0.0195(8) 0.0141(7) 0.0157(7) -0.0018(6) 0.0031(6) -0.0032(6)
Co2 0.0172(8) 0.0307(9) 0.0124(8) -0.0008(7) -0.0027(6) 0.0024(7)
O1 0.016(4) 0.019(4) 0.009(3) -0.004(3) -0.001(3) -0.002(3)
C1 0.017(5) 0.017(5) 0.005(5) 0.001(4) -0.002(4) -0.001(4)
C10 0.022(6) 0.017(5) 0.029(7) 0.001(5) 0.000(5) -0.006(5)
O11 0.027(4) 0.015(4) 0.025(4) 0.003(3) 0.007(3) 0.008(3)
O12 0.038(5) 0.024(4) 0.035(5) 0.006(4) 0.021(4) 0.017(4)
C2 0.018(6) 0.014(5) 0.014(5) 0.003(4) 0.005(4) 0.010(4)
C20 0.024(6) 0.017(6) 0.020(6) 0.006(5) 0.005(5) -0.007(5)
O21 0.073(6) 0.026(4) 0.011(4) -0.001(4) -0.005(4) 0.013(4)
O22 0.028(4) 0.020(4) 0.018(4) 0.006(3) -0.006(3) 0.013(4)
C30 0.017(6) 0.014(5) 0.021(5) 0.009(5) -0.001(5) 0.001(5)
O31 0.035(5) 0.019(4) 0.029(4) 0.005(3) 0.005(4) -0.014(4)
O32 0.034(5) 0.019(4) 0.031(4) 0.001(4) 0.012(4) -0.008(4)
C4 0.019(5) 0.013(5) 0.012(5) 0.000(4) 0.003(4) -0.011(4)
C40 0.013(5) 0.024(6) 0.012(5) -0.005(5) 0.002(4) -0.002(5)
O41 0.041(5) 0.032(5) 0.022(4) -0.004(4) 0.001(4) -0.017(4)
O42 0.028(4) 0.026(4) 0.015(4) -0.005(3) -0.002(3) -0.007(4)
OW1 0.028(4) 0.017(4) 0.019(4) -0.004(3) 0.004(3) 0.001(3)

loop_
_atom_type_symbol
_atom_type_description
_atom_type_scat_dispersion_real
_atom_type_scat_dispersion_imag
_atom_type_scat_source
C C 0.0033 0.0016 'International Tables Vol C Tables 4.2.6.8 and 6.1.1.4'
H H 0.0000 0.0000 'International Tables Vol C Tables 4.2.6.8 and 6.1.1.4'
O O 0.0106 0.0060 'International Tables Vol C Tables 4.2.6.8 and 6.1.1.4'
Co Co 0.3494 0.9721 'International Tables Vol C Tables 4.2.6.8 and 6.1.1.4'

loop_
_geom_angle_atom_site_label_1
_geom_angle_atom_site_label_2
_geom_angle_atom_site_label_3
_geom_angle
_geom_angle_site_symmetry_1
_geom_angle_site_symmetry_3
O31 Co1 O22 103.4(3) 18_665 9
O31 Co1 O42 166.2(3) 18_665 .
O22 Co1 O42 84.2(3) 9 .
O31 Co1 OW1 96.8(3) 18_665 .
O22 Co1 OW1 91.5(3) 9 .
O42 Co1 OW1 94.4(3) . .
O31 Co1 O11 85.3(3) 18_665 .
O22 Co1 O11 170.4(3) 9 .
O42 Co1 O11 86.4(3) . .
OW1 Co1 O11 91.4(3) . .
O31 Co1 O1 89.8(3) 18_665 .
O22 Co1 O1 98.3(3) 9 .
O42 Co1 O1 77.7(3) . .
OW1 Co1 O1 166.6(3) . .
O11 Co1 O1 77.4(3) . .
O21 Co2 O41 165.1(3) . 15_566
O21 Co2 O32 97.4(4) . 22_566
O41 Co2 O32 86.3(3) 15_566 22_566
O21 Co2 O12 85.7(3) . 24_556
O41 Co2 O12 88.8(3) 15_566 24_556
O32 Co2 O12 171.8(3) 22_566 24_556
O21 Co2 OW1 97.0(3) . 5
O41 Co2 OW1 96.9(3) 15_566 5
O32 Co2 OW1 95.7(3) 22_566 5
O12 Co2 OW1 91.4(3) 24_556 5
C1 O1 C4 111.1(7) . .
C1 O1 Co1 109.0(5) . .
C4 O1 Co1 112.9(5) . .
O1 C1 C10 112.7(7) . .
O1 C1 C2 104.4(7) . .
C10 C1 C2 115.3(8) . .
O1 C1 H1 108.1 . .
C10 C1 H1 108.1 . .
C2 C1 H1 108.1 . .
O12 C10 O11 126.5(10) . .
O12 C10 C1 115.9(9) . .
O11 C10 C1 117.6(9) . .
C10 O11 Co1 116.1(7) . .
C10 O12 Co2 123.7(7) . 18_665
C20 C2 C1 108.3(8) . .
C20 C2 C3 113.4(8) . .
C1 C2 C3 101.3(7) . .
C20 C2 H2 111.1 . .
C1 C2 H2 111.1 . .
C3 C2 H2 111.1 . .
O22 C20 O21 126.7(10) . .
O22 C20 C2 120.2(9) . .
O21 C20 C2 113.0(9) . .
C20 O21 Co2 131.7(7) . .
C20 O22 Co1 131.1(7) . 5
C4 C3 C30 117.3(8) . .
C4 C3 C2 104.9(7) . .
C30 C3 C2 114.1(8) . .
C4 C3 H3 106.6 . .
C30 C3 H3 106.6 . .
C2 C3 H3 106.6 . .
O31 C30 O32 125.8(9) . .
O31 C30 C3 115.1(9) . .
O32 C30 C3 119.1(9) . .
C30 O31 Co1 135.9(7) . 24_556
C30 O32 Co2 131.8(7) . 19_556
O1 C4 C3 106.0(7) . .
O1 C4 C40 110.8(8) . .
C3 C4 C40 112.3(8) . .
O1 C4 H4 109.2 . .
C3 C4 H4 109.2 . .
C40 C4 H4 109.2 . .
O41 C40 O42 124.3(9) . .
O41 C40 C4 117.3(9) . .
O42 C40 C4 118.4(8) . .
C40 O41 Co2 120.3(6) . 15_565
C40 O42 Co1 117.3(6) . .
Co1 OW1 Co2 106.2(3) . 9
Co1 OW1 HW1A 110.5 . .
Co2 OW1 HW1A 110.5 9 .
Co1 OW1 HW1B 110.5 . .
Co2 OW1 HW1B 110.5 9 .
HW1A OW1 HW1B 108.7 . .

loop_
_geom_bond_atom_site_label_1
_geom_bond_atom_site_label_2
_geom_bond_distance
_geom_bond_site_symmetry_2
Co1 O31 2.016(7) 18_665
Co1 O22 2.054(7) 9
Co1 O42 2.077(7) .
Co1 OW1 2.102(7) .
Co1 O11 2.116(7) .
Co1 O1 2.166(7) .
Co2 O21 1.947(7) .
Co2 O41 1.996(7) 15_566
Co2 O32 2.013(7) 22_566
Co2 O12 2.094(7) 24_556
Co2 OW1 2.177(7) 5
O1 C1 1.433(11) .
O1 C4 1.449(10) .
C1 C10 1.529(14) .
C1 C2 1.541(13) .
C1 H1 0.9800 .
C10 O12 1.244(12) .
C10 O11 1.254(12) .
O12 Co2 2.094(7) 18_665
C2 C20 1.526(13) .
C2 C3 1.550(13) .
C2 H2 0.9800 .
C20 O22 1.214(12) .
C20 O21 1.265(12) .
O22 Co1 2.055(7) 5
C3 C4 1.511(12) .
C3 C30 1.525(12) .
C3 H3 0.9800 .
C30 O31 1.242(12) .
C30 O32 1.264(12) .
O31 Co1 2.016(7) 24_556
O32 Co2 2.013(7) 19_556
C4 C40 1.525(13) .
C4 H4 0.9800 .
C40 O41 1.245(11) .
C40 O42 1.278(12) .
O41 Co2 1.996(7) 15_565
OW1 Co2 2.177(7) 9
OW1 HW1A 0.9700 .
OW1 HW1B 0.9700 .
